data_7151538
loop_
_publ_author_name
'Abidi, Rym'
'Baklouti, Lassaad'
'Harrowfield, Jack M.'
'Sobolev, Alexandre N.'
'Vicens, Jacques'
'White, Allan H.'

_publ_section_title
;
 Alkali metal ion complexes of functionalised calixarenes ? competition
 between pendent arm and anion bonding to sodium
;
_journal_issue 18
_journal_name_full 'Organic &amp;  Biomolecular Chemistry'
_journal_page_first 3144
_journal_paper_doi 10.1039/b307193f
_journal_volume 1
_journal_year 2003
_chemical_formula_moiety 'C64 H80 O6, C2 H3 N, Na, C F3 O3 S'
_chemical_formula_sum 'C67 H83 F3 N Na O9 S'
_chemical_formula_weight 1158.39
_chemical_name_systematic
;
?
;
_space_group_IT_number 15
_symmetry_cell_setting monoclinic
_symmetry_space_group_name_Hall '-C 2yc'
_symmetry_space_group_name_H-M 'C 1 2/c 1'
_atom_sites_solution_hydrogens geom
_atom_sites_solution_primary direct
_atom_sites_solution_secondary difmap
_audit_creation_method SHELXL-97
_cell_angle_alpha 90.00
_cell_angle_beta 98.709(5)
_cell_angle_gamma 90.00
_cell_formula_units_Z 8
_cell_length_a 39.501(9)
_cell_length_b 13.177(3)
_cell_length_c 24.959(6)
_cell_measurement_reflns_used 4134
_cell_measurement_temperature 153(2)
_cell_measurement_theta_max 25.38
_cell_measurement_theta_min 2.08
_cell_volume 12841(5)
_computing_cell_refinement 'Bruker SAINT'
_computing_data_collection 'Bruker SMART'
_computing_data_reduction 'Bruker SAINT'
_computing_molecular_graphics 'Bruker SHELXTL, v. 5.1'
_computing_publication_material 'SHELXL-97 (Sheldrick, 1997)'
_computing_structure_refinement 'SHELXL-97 (Sheldrick, 1997)'
_computing_structure_solution 'SHELXS-97 (Sheldrick, 1990)'
_diffrn_ambient_temperature 153(2)
_diffrn_measured_fraction_theta_full 0.975
_diffrn_measured_fraction_theta_max 0.975
_diffrn_measurement_device_type 'Bruker AXS CCD'
_diffrn_measurement_method '\w scans'
_diffrn_radiation_monochromator graphite
_diffrn_radiation_source 'sealed tube'
_diffrn_radiation_type MoK\a
_diffrn_radiation_wavelength 0.71073
_diffrn_reflns_av_R_equivalents 0.1078
_diffrn_reflns_av_sigmaI/netI 0.1342
_diffrn_reflns_limit_h_max 46
_diffrn_reflns_limit_h_min -46
_diffrn_reflns_limit_k_max 15
_diffrn_reflns_limit_k_min 0
_diffrn_reflns_limit_l_max 30
_diffrn_reflns_limit_l_min 0
_diffrn_reflns_number 45658
_diffrn_reflns_theta_full 25.38
_diffrn_reflns_theta_max 25.38
_diffrn_reflns_theta_min 2.08
_diffrn_standards_decay_% 0
_exptl_absorpt_coefficient_mu 0.121
_exptl_absorpt_correction_T_max 0.9904
_exptl_absorpt_correction_T_min 0.9786
_exptl_absorpt_correction_type multi-scan
_exptl_absorpt_process_details 'SADABS - Bruker area detector absorption corrections'
_exptl_crystal_colour colourless
_exptl_crystal_density_diffrn 1.198
_exptl_crystal_density_meas ?
_exptl_crystal_density_method .
_exptl_crystal_description plate
_exptl_crystal_F_000 4944
_exptl_crystal_size_max 0.18
_exptl_crystal_size_mid 0.16
_exptl_crystal_size_min 0.08
_refine_diff_density_max 0.886
_refine_diff_density_min -0.638
_refine_diff_density_rms 0.078
_refine_ls_extinction_coef 0
_refine_ls_extinction_method none
_refine_ls_goodness_of_fit_ref 0.999
_refine_ls_hydrogen_treatment mixed
_refine_ls_matrix_type full
_refine_ls_number_parameters 739
_refine_ls_number_reflns 11500
_refine_ls_number_restraints 0
_refine_ls_restrained_S_all 0.999
_refine_ls_R_factor_all 0.1896
_refine_ls_R_factor_gt 0.0965
_refine_ls_shift/su_max 0.001
_refine_ls_shift/su_mean 0.000
_refine_ls_structure_factor_coef Fsqd
_refine_ls_weighting_details 'calc w=1/[\s^2^(Fo^2^)+(0.1502P)^2^+30.1242P] where P=(Fo^2^+2Fc^2^)/3'
_refine_ls_weighting_scheme calc
_refine_ls_wR_factor_gt 0.2410
_refine_ls_wR_factor_ref 0.3137
_reflns_number_gt 5550
_reflns_number_total 11500
_reflns_threshold_expression >2sigma(I)
_cod_data_source_file b307193f.txt
_cod_data_source_block ra15lt
_cod_depositor_comments
;
The following automatic conversions were performed:
'_symmetry_cell_setting' value 'Monoclinic' changed to 'monoclinic'
according to '/home/saulius/struct/CIF-dictionaries/cif_core.dic'
dictionary named 'cif_core.dic' version 2.4.1 from 2010-06-29.

Automatic conversion script
Id: cif_fix_enum 1527 2010-12-29 10:47:43Z saulius 
;
_cod_original_sg_symbol_H-M C2/c
_cod_database_code 7151538

loop_
_symmetry_equiv_pos_as_xyz
'x, y, z'
'-x, y, -z+1/2'
'x+1/2, y+1/2, z'
'-x+1/2, y+1/2, -z+1/2'
'-x, -y, -z'
'x, -y, z-1/2'
'-x+1/2, -y+1/2, -z'
'x+1/2, -y+1/2, z-1/2'

loop_
_atom_site_label
_atom_site_type_symbol
_atom_site_fract_x
_atom_site_fract_y
_atom_site_fract_z
_atom_site_U_iso_or_equiv
_atom_site_adp_type
_atom_site_occupancy
_atom_site_symmetry_multiplicity
_atom_site_calc_flag
_atom_site_refinement_flags
_atom_site_disorder_assembly
_atom_site_disorder_group
Na1 Na 0.09636(5) 0.41497(15) 0.14032(8) 0.0422(5) Uani 1 1 d . . .
S1 S 0.04067(5) 0.59625(15) 0.08417(8) 0.0743(6) Uani 1 1 d . . .
O1 O 0.07095(13) 0.5615(4) 0.1159(2) 0.0956(17) Uani 1 1 d . . .
O2 O 0.01029(14) 0.5584(5) 0.0999(3) 0.126(2) Uani 1 1 d . . .
O3 O 0.0402(2) 0.5946(5) 0.0274(2) 0.134(3) Uani 1 1 d . . .
C0 C 0.0401(3) 0.7316(9) 0.0964(6) 0.129(4) Uani 1 1 d . . .
F1 F 0.01485(17) 0.7782(4) 0.0652(3) 0.154(3) Uani 1 1 d . . .
F2 F 0.0679(2) 0.7756(5) 0.0863(4) 0.195(4) Uani 1 1 d . . .
F3 F 0.0361(3) 0.7515(8) 0.1446(4) 0.246(5) Uani 1 1 d . . .
N01 N 0.21084(16) -0.0134(5) 0.2137(3) 0.0814(18) Uani 1 1 d . . .
C01 C 0.19247(16) 0.0531(5) 0.2017(2) 0.0501(14) Uani 1 1 d . . .
C02 C 0.16981(14) 0.1369(4) 0.1867(2) 0.0461(14) Uani 1 1 d . . .
C1 C 0.09781(12) 0.2872(4) 0.2890(2) 0.0392(12) Uani 1 1 d . . .
C11 C 0.07452(12) 0.2021(4) 0.1984(2) 0.0403(13) Uani 1 1 d . . .
C12 C 0.08869(12) 0.1947(4) 0.2531(2) 0.0382(12) Uani 1 1 d . . .
C13 C 0.09700(13) 0.0986(4) 0.2745(2) 0.0414(13) Uani 1 1 d . . .
C14 C 0.09249(13) 0.0110(4) 0.2428(2) 0.0439(13) Uani 1 1 d . . .
C141 C 0.09993(15) -0.0955(4) 0.2670(2) 0.0509(15) Uani 1 1 d . . .
C142 C 0.12017(17) -0.0900(5) 0.3244(3) 0.0622(17) Uani 1 1 d . . .
C143 C 0.12107(17) -0.1564(5) 0.2311(3) 0.0664(18) Uani 1 1 d . . .
C144 C 0.06565(16) -0.1482(5) 0.2694(3) 0.0620(17) Uani 1 1 d . . .
C15 C 0.08016(14) 0.0226(4) 0.1880(2) 0.0448(13) Uani 1 1 d . . .
C16 C 0.07119(12) 0.1171(4) 0.1645(2) 0.0403(13) Uani 1 1 d . . .
O11 O 0.06357(8) 0.2969(3) 0.17716(14) 0.0413(9) Uani 1 1 d . . .
C111 C 0.02963(14) 0.3265(5) 0.1896(3) 0.0553(16) Uani 1 1 d . . .
C112 C 0.00100(16) 0.2655(6) 0.1567(2) 0.0667(19) Uani 1 1 d . . .
C113 C -0.00665(17) 0.1692(7) 0.1736(3) 0.074(2) Uani 1 1 d . . .
C114 C -0.0309(2) 0.1104(9) 0.1417(4) 0.106(3) Uani 1 1 d . . .
C115 C -0.0467(2) 0.1414(10) 0.0955(5) 0.122(4) Uani 1 1 d . . .
C116 C -0.0414(2) 0.2396(10) 0.0775(4) 0.105(3) Uani 1 1 d . . .
C117 C -0.01615(18) 0.3008(8) 0.1077(3) 0.088(3) Uani 1 1 d . . .
C2 C 0.19453(13) 0.4767(4) 0.21830(19) 0.0328(11) Uani 1 1 d . . .
C21 C 0.14709(12) 0.3902(3) 0.26037(18) 0.0314(11) Uani 1 1 d . . .
C22 C 0.18178(12) 0.4048(3) 0.25821(18) 0.0311(11) Uani 1 1 d . . .
C23 C 0.20541(12) 0.3449(4) 0.29092(18) 0.0325(11) Uani 1 1 d . . .
C24 C 0.19526(13) 0.2666(4) 0.32342(18) 0.0330(11) Uani 1 1 d . . .
C241 C 0.22257(13) 0.2005(4) 0.3577(2) 0.0391(12) Uani 1 1 d . . .
C242 C 0.23403(19) 0.2512(5) 0.4118(3) 0.079(2) Uani 1 1 d . . .
C243 C 0.25310(17) 0.1824(5) 0.3286(3) 0.0695(19) Uani 1 1 d . . .
C244 C 0.20834(17) 0.0923(5) 0.3666(3) 0.0703(19) Uani 1 1 d . . .
C25 C 0.16047(13) 0.2530(4) 0.32314(19) 0.0349(12) Uani 1 1 d . . .
C26 C 0.13566(12) 0.3132(4) 0.29164(18) 0.0328(11) Uani 1 1 d . . .
O21 O 0.12266(8) 0.4508(2) 0.22875(13) 0.0347(8) Uani 1 1 d . . .
C211 C 0.11937(14) 0.5522(4) 0.2509(2) 0.0440(13) Uani 1 1 d . . .
C212 C 0.09825(17) 0.5543(5) 0.2972(3) 0.0584(16) Uani 1 1 d . . .
O213 O 0.06460(12) 0.5332(3) 0.27617(19) 0.0723(13) Uani 1 1 d . . .
C214 C 0.0432(2) 0.5372(7) 0.3177(4) 0.101(3) Uani 1 1 d . . .
C3 C 0.15528(12) 0.3185(4) 0.03252(19) 0.0325(11) Uani 1 1 d . . .
C31 C 0.17800(12) 0.4074(4) 0.12219(18) 0.0322(11) Uani 1 1 d . . .
C32 C 0.18265(13) 0.3409(4) 0.08012(19) 0.0348(12) Uani 1 1 d . . .
C33 C 0.21418(12) 0.2894(4) 0.0852(2) 0.0341(11) Uani 1 1 d . . .
C34 C 0.23965(12) 0.3006(4) 0.1298(2) 0.0344(11) Uani 1 1 d . . .
C341 C 0.27387(13) 0.2449(4) 0.1318(2) 0.0423(13) Uani 1 1 d . . .
C342 C 0.29295(16) 0.2897(6) 0.0885(3) 0.074(2) Uani 1 1 d . . .
C343 C 0.26744(18) 0.1318(5) 0.1221(4) 0.091(3) Uani 1 1 d . . .
C344 C 0.29665(15) 0.2561(6) 0.1866(2) 0.0640(18) Uani 1 1 d . . .
C35 C 0.23277(13) 0.3646(4) 0.1716(2) 0.0343(11) Uani 1 1 d . . .
C36 C 0.20199(12) 0.4168(3) 0.16895(19) 0.0311(11) Uani 1 1 d . . .
O31 O 0.14787(8) 0.4657(2) 0.11646(12) 0.0335(8) Uani 1 1 d . . .
C311 C 0.15280(14) 0.5699(4) 0.0984(2) 0.0376(12) Uani 1 1 d . . .
C312 C 0.15755(14) 0.5737(4) 0.0400(2) 0.0391(12) Uani 1 1 d . . .
C313 C 0.12942(15) 0.5908(4) -0.0001(2) 0.0466(14) Uani 1 1 d . . .
C314 C 0.13408(18) 0.5869(4) -0.0547(2) 0.0544(16) Uani 1 1 d . . .
C315 C 0.1654(2) 0.5663(4) -0.0687(2) 0.0616(18) Uani 1 1 d . . .
C316 C 0.19304(17) 0.5513(4) -0.0293(2) 0.0538(15) Uani 1 1 d . . .
C317 C 0.18955(14) 0.5551(4) 0.0250(2) 0.0418(13) Uani 1 1 d . . .
C4 C 0.06031(13) 0.1246(4) 0.1036(2) 0.0443(13) Uani 1 1 d . . .
C41 C 0.10563(12) 0.2174(4) 0.05972(19) 0.0348(12) Uani 1 1 d . . .
C42 C 0.09152(13) 0.1265(4) 0.0750(2) 0.0409(13) Uani 1 1 d . . .
C43 C 0.10830(14) 0.0366(4) 0.0662(2) 0.0447(13) Uani 1 1 d . . .
C44 C 0.13930(14) 0.0343(4) 0.0450(2) 0.0423(13) Uani 1 1 d . . .
C441 C 0.15687(15) -0.0667(4) 0.0346(2) 0.0481(14) Uani 1 1 d . . .
C442 C 0.1580(2) -0.1385(5) 0.0833(3) 0.073(2) Uani 1 1 d . . .
C443 C 0.19324(15) -0.0519(5) 0.0237(3) 0.0590(17) Uani 1 1 d . . .
C444 C 0.13630(18) -0.1167(5) -0.0154(3) 0.074(2) Uani 1 1 d . . .
C45 C 0.15319(13) 0.1269(4) 0.0338(2) 0.0375(12) Uani 1 1 d . . .
C46 C 0.13713(12) 0.2195(4) 0.04147(19) 0.0349(12) Uani 1 1 d . . .
O41 O 0.08826(8) 0.3086(3) 0.06481(13) 0.0393(8) Uani 1 1 d . . .
C411 C 0.05874(14) 0.3257(4) 0.0232(2) 0.0495(14) Uani 1 1 d . . .
C412 C 0.06697(17) 0.3724(6) -0.0271(3) 0.0692(19) Uani 1 1 d . . .
O413 O 0.08752(14) 0.3118(5) -0.0553(2) 0.1006(19) Uani 1 1 d . . .
C414 C 0.0699(3) 0.2191(9) -0.0776(4) 0.142(5) Uani 1 1 d . . .
H02A H 0.1496 0.1131 0.1622 0.069 Uiso 1 1 calc R . .
H02B H 0.1817 0.1888 0.1685 0.069 Uiso 1 1 calc R . .
H02C H 0.1626 0.1659 0.2193 0.069 Uiso 1 1 calc R . .
H1A H 0.0928 0.2731 0.3260 0.047 Uiso 1 1 calc R . .
H1B H 0.0837 0.3457 0.2743 0.047 Uiso 1 1 calc R . .
H111A H 0.0259 0.3996 0.1817 0.066 Uiso 1 1 calc R . .
H111B H 0.0290 0.3160 0.2287 0.066 Uiso 1 1 calc R . .
H113 H 0.0047 0.1435 0.2071 0.089 Uiso 1 1 calc R . .
H114 H -0.0360 0.0449 0.1543 0.127 Uiso 1 1 calc R . .
H115 H -0.0621 0.0972 0.0738 0.147 Uiso 1 1 calc R . .
H116 H -0.0547 0.2648 0.0453 0.127 Uiso 1 1 calc R . .
H117 H -0.0109 0.3658 0.0946 0.105 Uiso 1 1 calc R . .
H13 H 0.1060 0.0926 0.3119 0.050 Uiso 1 1 calc R . .
H142A H 0.1068 -0.0527 0.3480 0.093 Uiso 1 1 calc R . .
H142B H 0.1420 -0.0550 0.3234 0.093 Uiso 1 1 calc R . .
H142C H 0.1247 -0.1589 0.3385 0.093 Uiso 1 1 calc R . .
H143A H 0.1429 -0.1218 0.2298 0.100 Uiso 1 1 calc R . .
H143B H 0.1083 -0.1615 0.1943 0.100 Uiso 1 1 calc R . .
H143C H 0.1255 -0.2246 0.2462 0.100 Uiso 1 1 calc R . .
H144A H 0.0525 -0.1088 0.2924 0.093 Uiso 1 1 calc R . .
H144B H 0.0698 -0.2164 0.2846 0.093 Uiso 1 1 calc R . .
H144C H 0.0527 -0.1532 0.2328 0.093 Uiso 1 1 calc R . .
H15 H 0.0777 -0.0360 0.1655 0.054 Uiso 1 1 calc R . .
H2A H 0.2156 0.5111 0.2357 0.039 Uiso 1 1 calc R . .
H2B H 0.1770 0.5291 0.2068 0.039 Uiso 1 1 calc R . .
H211A H 0.1085 0.5975 0.2216 0.053 Uiso 1 1 calc R . .
H211B H 0.1425 0.5792 0.2642 0.053 Uiso 1 1 calc R . .
H212A H 0.1070 0.5030 0.3249 0.070 Uiso 1 1 calc R . .
H212B H 0.0999 0.6219 0.3147 0.070 Uiso 1 1 calc R . .
H214A H 0.0194 0.5234 0.3017 0.151 Uiso 1 1 calc R . .
H214B H 0.0447 0.6048 0.3342 0.151 Uiso 1 1 calc R . .
H214C H 0.0508 0.4861 0.3454 0.151 Uiso 1 1 calc R . .
H23 H 0.2292 0.3572 0.2914 0.039 Uiso 1 1 calc R . .
H242A H 0.2429 0.3190 0.4058 0.118 Uiso 1 1 calc R . .
H242B H 0.2521 0.2104 0.4329 0.118 Uiso 1 1 calc R . .
H242C H 0.2145 0.2570 0.4316 0.118 Uiso 1 1 calc R . .
H243A H 0.2635 0.2476 0.3214 0.104 Uiso 1 1 calc R . .
H243B H 0.2455 0.1474 0.2942 0.104 Uiso 1 1 calc R . .
H243C H 0.2700 0.1405 0.3513 0.104 Uiso 1 1 calc R . .
H244A H 0.2013 0.0596 0.3314 0.105 Uiso 1 1 calc R . .
H244B H 0.1886 0.0977 0.3860 0.105 Uiso 1 1 calc R . .
H244C H 0.2262 0.0515 0.3881 0.105 Uiso 1 1 calc R . .
H25 H 0.1531 0.2010 0.3451 0.042 Uiso 1 1 calc R . .
H3A H 0.1658 0.3136 -0.0010 0.039 Uiso 1 1 calc R . .
H3B H 0.1384 0.3747 0.0279 0.039 Uiso 1 1 calc R . .
H311A H 0.1732 0.5996 0.1210 0.045 Uiso 1 1 calc R . .
H311B H 0.1326 0.6113 0.1036 0.045 Uiso 1 1 calc R . .
H313 H 0.1075 0.6047 0.0094 0.056 Uiso 1 1 calc R . .
H314 H 0.1151 0.5989 -0.0823 0.065 Uiso 1 1 calc R . .
H315 H 0.1681 0.5623 -0.1059 0.074 Uiso 1 1 calc R . .
H316 H 0.2149 0.5381 -0.0393 0.065 Uiso 1 1 calc R . .
H317 H 0.2089 0.5450 0.0520 0.050 Uiso 1 1 calc R . .
H33 H 0.2183 0.2449 0.0569 0.041 Uiso 1 1 calc R . .
H342A H 0.3150 0.2549 0.0895 0.111 Uiso 1 1 calc R . .
H342B H 0.2969 0.3622 0.0956 0.111 Uiso 1 1 calc R . .
H342C H 0.2792 0.2806 0.0527 0.111 Uiso 1 1 calc R . .
H343A H 0.2894 0.0965 0.1234 0.137 Uiso 1 1 calc R . .
H343B H 0.2536 0.1218 0.0865 0.137 Uiso 1 1 calc R . .
H343C H 0.2552 0.1045 0.1503 0.137 Uiso 1 1 calc R . .
H344A H 0.3183 0.2200 0.1859 0.096 Uiso 1 1 calc R . .
H344B H 0.2850 0.2275 0.2151 0.096 Uiso 1 1 calc R . .
H344C H 0.3014 0.3282 0.1941 0.096 Uiso 1 1 calc R . .
H35 H 0.2497 0.3726 0.2027 0.041 Uiso 1 1 calc R . .
H4A H 0.0457 0.0658 0.0908 0.053 Uiso 1 1 calc R . .
H4B H 0.0467 0.1872 0.0949 0.053 Uiso 1 1 calc R . .
H411A H 0.0423 0.3701 0.0384 0.059 Uiso 1 1 calc R . .
H411B H 0.0472 0.2599 0.0140 0.059 Uiso 1 1 calc R . .
H412A H 0.0453 0.3875 -0.0513 0.083 Uiso 1 1 calc R . .
H412B H 0.0789 0.4376 -0.0178 0.083 Uiso 1 1 calc R . .
H414A H 0.0853 0.1793 -0.0967 0.213 Uiso 1 1 calc R . .
H414B H 0.0494 0.2377 -0.1031 0.213 Uiso 1 1 calc R . .
H414C H 0.0632 0.1786 -0.0481 0.213 Uiso 1 1 calc R . .
H43 H 0.0984 -0.0258 0.0748 0.054 Uiso 1 1 calc R . .
H442A H 0.1347 -0.1496 0.0910 0.109 Uiso 1 1 calc R . .
H442B H 0.1720 -0.1080 0.1150 0.109 Uiso 1 1 calc R . .
H442C H 0.1680 -0.2035 0.0749 0.109 Uiso 1 1 calc R . .
H443A H 0.2033 -0.1180 0.0172 0.089 Uiso 1 1 calc R . .
H443B H 0.2069 -0.0195 0.0551 0.089 Uiso 1 1 calc R . .
H443C H 0.1931 -0.0087 -0.0083 0.089 Uiso 1 1 calc R . .
H444A H 0.1126 -0.1267 -0.0093 0.111 Uiso 1 1 calc R . .
H444B H 0.1465 -0.1825 -0.0218 0.111 Uiso 1 1 calc R . .
H444C H 0.1366 -0.0728 -0.0470 0.111 Uiso 1 1 calc R . .
H45 H 0.1744 0.1278 0.0203 0.045 Uiso 1 1 calc R . .

loop_
_atom_site_aniso_label
_atom_site_aniso_U_11
_atom_site_aniso_U_22
_atom_site_aniso_U_33
_atom_site_aniso_U_23
_atom_site_aniso_U_13
_atom_site_aniso_U_12
Na1 0.0434(12) 0.0446(12) 0.0392(11) 0.0015(9) 0.0083(9) -0.0007(9)
S1 0.0669(12) 0.0754(13) 0.0808(13) 0.0068(10) 0.0120(10) 0.0150(9)
O1 0.066(3) 0.092(4) 0.122(4) 0.039(3) -0.007(3) 0.029(3)
O2 0.068(4) 0.155(6) 0.160(6) 0.052(5) 0.028(4) -0.023(4)
O3 0.223(8) 0.124(5) 0.060(4) -0.009(3) 0.033(4) -0.011(5)
C0 0.092(8) 0.128(9) 0.157(11) -0.062(8) -0.019(7) 0.010(7)
F1 0.129(5) 0.095(4) 0.228(8) 0.019(4) -0.006(5) 0.043(4)
F2 0.140(6) 0.105(5) 0.313(11) 0.040(6) -0.052(7) -0.038(4)
F3 0.326(13) 0.258(10) 0.155(7) -0.131(7) 0.037(8) 0.042(9)
N01 0.079(4) 0.079(4) 0.082(4) 0.000(3) -0.002(3) 0.017(4)
C01 0.049(4) 0.054(4) 0.047(3) -0.003(3) 0.007(3) -0.002(3)
C02 0.049(3) 0.048(3) 0.042(3) 0.000(3) 0.007(3) 0.002(3)
C1 0.036(3) 0.042(3) 0.042(3) 0.002(2) 0.015(2) 0.004(2)
C11 0.028(3) 0.048(3) 0.048(3) 0.008(3) 0.013(2) -0.001(2)
C12 0.030(3) 0.040(3) 0.047(3) 0.006(3) 0.016(2) 0.000(2)
C13 0.032(3) 0.047(3) 0.046(3) 0.006(3) 0.005(2) -0.001(2)
C14 0.034(3) 0.040(3) 0.058(4) 0.006(3) 0.008(3) -0.009(2)
C141 0.052(4) 0.038(3) 0.061(4) 0.005(3) 0.005(3) -0.007(3)
C142 0.072(4) 0.043(4) 0.066(4) 0.013(3) -0.005(3) -0.005(3)
C143 0.064(4) 0.051(4) 0.084(5) 0.012(3) 0.008(4) 0.009(3)
C144 0.067(4) 0.049(4) 0.071(4) 0.016(3) 0.013(3) -0.012(3)
C15 0.045(3) 0.041(3) 0.048(3) 0.000(3) 0.007(3) -0.013(3)
C16 0.029(3) 0.047(3) 0.044(3) 0.008(3) 0.003(2) -0.006(2)
O11 0.0319(19) 0.045(2) 0.050(2) 0.0086(17) 0.0147(16) 0.0093(16)
C111 0.037(3) 0.068(4) 0.065(4) 0.001(3) 0.020(3) 0.012(3)
C112 0.044(4) 0.111(6) 0.046(4) 0.015(4) 0.011(3) 0.024(4)
C113 0.044(4) 0.123(7) 0.058(4) 0.006(4) 0.013(3) -0.016(4)
C114 0.065(5) 0.162(9) 0.091(6) 0.007(6) 0.017(5) -0.029(6)
C115 0.059(6) 0.174(11) 0.127(9) 0.034(8) -0.008(6) -0.013(6)
C116 0.046(5) 0.194(11) 0.071(5) 0.008(7) -0.006(4) 0.020(6)
C117 0.050(4) 0.147(8) 0.067(5) 0.023(5) 0.012(4) 0.032(5)
C2 0.035(3) 0.029(3) 0.034(3) 0.002(2) 0.005(2) 0.002(2)
C21 0.038(3) 0.030(3) 0.028(3) -0.005(2) 0.010(2) 0.004(2)
C22 0.041(3) 0.029(3) 0.024(2) -0.004(2) 0.008(2) 0.003(2)
C23 0.034(3) 0.034(3) 0.030(3) -0.005(2) 0.006(2) 0.002(2)
C24 0.041(3) 0.033(3) 0.026(2) -0.002(2) 0.008(2) 0.001(2)
C241 0.043(3) 0.039(3) 0.035(3) 0.004(2) 0.005(2) 0.004(2)
C242 0.093(5) 0.073(5) 0.059(4) -0.022(4) -0.027(4) 0.039(4)
C243 0.068(4) 0.071(5) 0.073(5) 0.021(4) 0.022(4) 0.033(4)
C244 0.067(4) 0.056(4) 0.083(5) 0.023(4) -0.005(4) 0.006(3)
C25 0.041(3) 0.035(3) 0.031(3) 0.004(2) 0.012(2) 0.002(2)
C26 0.034(3) 0.040(3) 0.027(2) -0.001(2) 0.011(2) 0.002(2)
O21 0.0379(19) 0.0292(18) 0.0365(19) 0.0008(15) 0.0041(15) 0.0089(15)
C211 0.048(3) 0.027(3) 0.057(3) 0.000(2) 0.009(3) 0.008(2)
C212 0.071(5) 0.039(3) 0.064(4) -0.009(3) 0.008(3) 0.016(3)
O213 0.067(3) 0.071(3) 0.082(3) -0.006(3) 0.023(3) 0.010(2)
C214 0.095(6) 0.096(6) 0.130(7) -0.017(5) 0.077(6) -0.006(5)
C3 0.036(3) 0.033(3) 0.029(3) 0.002(2) 0.008(2) 0.003(2)
C31 0.035(3) 0.035(3) 0.028(3) 0.005(2) 0.010(2) -0.002(2)
C32 0.043(3) 0.030(3) 0.033(3) 0.002(2) 0.013(2) -0.004(2)
C33 0.038(3) 0.030(3) 0.036(3) -0.001(2) 0.012(2) 0.001(2)
C34 0.037(3) 0.031(3) 0.038(3) 0.004(2) 0.012(2) -0.001(2)
C341 0.037(3) 0.047(3) 0.044(3) -0.006(3) 0.009(2) 0.003(2)
C342 0.049(4) 0.120(6) 0.057(4) 0.013(4) 0.021(3) 0.014(4)
C343 0.052(4) 0.055(4) 0.159(8) -0.024(5) -0.008(5) 0.014(3)
C344 0.047(4) 0.091(5) 0.054(4) 0.003(3) 0.007(3) 0.027(3)
C35 0.036(3) 0.032(3) 0.036(3) 0.004(2) 0.008(2) -0.007(2)
C36 0.036(3) 0.027(3) 0.032(3) 0.004(2) 0.011(2) -0.005(2)
O31 0.0375(19) 0.0305(18) 0.0330(18) 0.0041(14) 0.0070(15) 0.0053(15)
C311 0.045(3) 0.030(3) 0.038(3) 0.003(2) 0.003(2) 0.003(2)
C312 0.047(3) 0.030(3) 0.039(3) 0.007(2) 0.003(2) 0.000(2)
C313 0.054(4) 0.038(3) 0.047(3) 0.006(3) 0.004(3) -0.002(3)
C314 0.074(4) 0.052(4) 0.033(3) 0.009(3) -0.004(3) -0.002(3)
C315 0.106(6) 0.047(4) 0.035(3) 0.009(3) 0.019(4) -0.009(4)
C316 0.067(4) 0.048(4) 0.052(4) 0.011(3) 0.028(3) -0.002(3)
C317 0.049(3) 0.036(3) 0.040(3) 0.003(2) 0.006(3) -0.008(2)
C4 0.032(3) 0.051(3) 0.048(3) 0.002(3) 0.003(2) -0.011(3)
C41 0.034(3) 0.038(3) 0.031(3) 0.000(2) -0.002(2) -0.001(2)
C42 0.038(3) 0.046(3) 0.039(3) -0.004(2) 0.004(2) -0.005(3)
C43 0.048(3) 0.038(3) 0.046(3) 0.001(3) 0.000(3) -0.011(3)
C44 0.046(3) 0.037(3) 0.042(3) -0.010(2) 0.000(3) -0.006(2)
C441 0.063(4) 0.034(3) 0.048(3) -0.009(3) 0.007(3) -0.002(3)
C442 0.093(5) 0.046(4) 0.080(5) 0.001(3) 0.016(4) 0.010(4)
C443 0.046(4) 0.045(4) 0.084(5) -0.015(3) 0.003(3) 0.008(3)
C444 0.070(5) 0.060(4) 0.084(5) -0.026(4) -0.010(4) 0.002(3)
C45 0.036(3) 0.037(3) 0.041(3) 0.002(2) 0.008(2) -0.004(2)
C46 0.036(3) 0.040(3) 0.027(3) 0.000(2) 0.002(2) -0.002(2)
O41 0.0361(19) 0.045(2) 0.0353(19) 0.0021(16) 0.0018(16) 0.0014(16)
C411 0.040(3) 0.050(3) 0.054(4) 0.003(3) -0.009(3) 0.003(3)
C412 0.054(4) 0.091(5) 0.059(4) 0.004(4) -0.004(3) 0.003(4)
O413 0.077(4) 0.160(6) 0.063(3) 0.006(4) 0.004(3) 0.023(4)
C414 0.154(10) 0.163(11) 0.100(7) -0.074(7) -0.006(7) 0.040(8)

loop_
_atom_type_symbol
_atom_type_description
_atom_type_scat_dispersion_real
_atom_type_scat_dispersion_imag
_atom_type_scat_source
C C 0.0033 0.0016 'International Tables Vol C Tables 4.2.6.8 and 6.1.1.4'
H H 0.0000 0.0000 'International Tables Vol C Tables 4.2.6.8 and 6.1.1.4'
N N 0.0061 0.0033 'International Tables Vol C Tables 4.2.6.8 and 6.1.1.4'
O O 0.0106 0.0060 'International Tables Vol C Tables 4.2.6.8 and 6.1.1.4'
F F 0.0171 0.0103 'International Tables Vol C Tables 4.2.6.8 and 6.1.1.4'
S S 0.1246 0.1234 'International Tables Vol C Tables 4.2.6.8 and 6.1.1.4'
Na Na 0.0362 0.0249 'International Tables Vol C Tables 4.2.6.8 and 6.1.1.4'

loop_
_geom_angle_atom_site_label_1
_geom_angle_atom_site_label_2
_geom_angle_atom_site_label_3
_geom_angle
_geom_angle_site_symmetry_1
_geom_angle_site_symmetry_3
_geom_angle_publ_flag
O1 Na1 O11 116.06(18) . . ?
O1 Na1 O31 93.26(18) . . ?
O11 Na1 O31 150.60(15) . . ?
O1 Na1 O41 107.5(2) . . ?
O11 Na1 O41 84.25(14) . . ?
O31 Na1 O41 89.08(13) . . ?
O1 Na1 O21 101.61(19) . . ?
O11 Na1 O21 87.47(14) . . ?
O31 Na1 O21 84.38(13) . . ?
O41 Na1 O21 150.51(15) . . ?
O1 S1 O2 114.5(4) . . ?
O1 S1 O3 116.1(5) . . ?
O2 S1 O3 113.1(5) . . ?
O1 S1 C0 104.8(5) . . ?
O2 S1 C0 105.6(6) . . ?
O3 S1 C0 100.7(6) . . ?
S1 O1 Na1 138.4(4) . . ?
F3 C0 F2 108.9(10) . . ?
F3 C0 F1 105.7(10) . . ?
F2 C0 F1 105.3(12) . . ?
F3 C0 S1 111.7(12) . . ?
F2 C0 S1 112.0(8) . . ?
F1 C0 S1 112.7(7) . . ?
N01 C01 C02 179.4(8) . . ?
C12 C1 C26 110.4(4) . . ?
C16 C11 O11 119.4(5) . . ?
C16 C11 C12 121.5(5) . . ?
O11 C11 C12 119.1(5) . . ?
C13 C12 C11 118.2(5) . . ?
C13 C12 C1 118.7(5) . . ?
C11 C12 C1 122.9(5) . . ?
C12 C13 C14 122.1(5) . . ?
C15 C14 C13 117.6(5) . . ?
C15 C14 C141 120.4(5) . . ?
C13 C14 C141 122.0(5) . . ?
C144 C141 C143 110.3(5) . . ?
C144 C141 C14 108.2(5) . . ?
C143 C141 C14 109.5(5) . . ?
C144 C141 C142 108.9(5) . . ?
C143 C141 C142 108.5(5) . . ?
C14 C141 C142 111.5(5) . . ?
C14 C15 C16 122.6(5) . . ?
C11 C16 C15 117.7(5) . . ?
C11 C16 C4 122.7(5) . . ?
C15 C16 C4 119.5(5) . . ?
C11 O11 C111 113.3(4) . . ?
C11 O11 Na1 126.4(3) . . ?
C111 O11 Na1 119.3(3) . . ?
O11 C111 C112 111.8(5) . . ?
C117 C112 C113 118.5(8) . . ?
C117 C112 C111 121.5(7) . . ?
C113 C112 C111 119.9(6) . . ?
C114 C113 C112 120.1(8) . . ?
C115 C114 C113 122.3(10) . . ?
C114 C115 C116 120.3(11) . . ?
C115 C116 C117 119.2(8) . . ?
C112 C117 C116 119.4(9) . . ?
C22 C2 C36 109.3(4) . . ?
C26 C21 C22 121.6(4) . . ?
C26 C21 O21 118.4(4) . . ?
C22 C21 O21 119.9(4) . . ?
C23 C22 C21 118.5(4) . . ?
C23 C22 C2 118.8(4) . . ?
C21 C22 C2 122.6(4) . . ?
C22 C23 C24 122.0(5) . . ?
C25 C24 C23 117.5(4) . . ?
C25 C24 C241 122.7(4) . . ?
C23 C24 C241 119.8(4) . . ?
C242 C241 C243 110.2(5) . . ?
C242 C241 C24 109.6(4) . . ?
C243 C241 C24 111.3(4) . . ?
C242 C241 C244 110.0(5) . . ?
C243 C241 C244 104.7(5) . . ?
C24 C241 C244 111.0(4) . . ?
C24 C25 C26 122.5(4) . . ?
C21 C26 C25 117.8(4) . . ?
C21 C26 C1 122.5(4) . . ?
C25 C26 C1 119.5(4) . . ?
C21 O21 C211 113.6(4) . . ?
C21 O21 Na1 125.9(3) . . ?
C211 O21 Na1 119.3(3) . . ?
O21 C211 C212 113.2(4) . . ?
O213 C212 C211 108.3(5) . . ?
C212 O213 C214 110.9(6) . . ?
C32 C3 C46 110.4(4) . . ?
C36 C31 C32 122.2(5) . . ?
C36 C31 O31 119.7(4) . . ?
C32 C31 O31 118.1(4) . . ?
C31 C32 C33 116.7(5) . . ?
C31 C32 C3 123.5(4) . . ?
C33 C32 C3 119.7(4) . . ?
C34 C33 C32 123.0(5) . . ?
C33 C34 C35 117.5(4) . . ?
C33 C34 C341 120.2(4) . . ?
C35 C34 C341 122.3(5) . . ?
C342 C341 C343 110.7(6) . . ?
C342 C341 C344 108.0(5) . . ?
C343 C341 C344 107.4(5) . . ?
C342 C341 C34 108.6(5) . . ?
C343 C341 C34 109.8(4) . . ?
C344 C341 C34 112.4(4) . . ?
C36 C35 C34 122.0(5) . . ?
C35 C36 C31 118.4(4) . . ?
C35 C36 C2 119.4(4) . . ?
C31 C36 C2 122.1(4) . . ?
C31 O31 C311 113.1(4) . . ?
C31 O31 Na1 125.6(3) . . ?
C311 O31 Na1 121.0(3) . . ?
O31 C311 C312 111.9(4) . . ?
C317 C312 C313 119.4(5) . . ?
C317 C312 C311 120.5(5) . . ?
C313 C312 C311 120.0(5) . . ?
C314 C313 C312 118.9(6) . . ?
C315 C314 C313 121.0(6) . . ?
C314 C315 C316 119.9(6) . . ?
C315 C316 C317 120.9(6) . . ?
C316 C317 C312 119.9(5) . . ?
C42 C4 C16 110.2(4) . . ?
C46 C41 O41 119.3(4) . . ?
C46 C41 C42 121.3(5) . . ?
O41 C41 C42 119.3(4) . . ?
C43 C42 C41 117.8(5) . . ?
C43 C42 C4 120.1(5) . . ?
C41 C42 C4 122.0(5) . . ?
C42 C43 C44 122.8(5) . . ?
C45 C44 C43 116.8(5) . . ?
C45 C44 C441 121.7(5) . . ?
C43 C44 C441 121.5(5) . . ?
C443 C441 C444 108.1(5) . . ?
C443 C441 C442 107.9(5) . . ?
C444 C441 C442 109.2(5) . . ?
C443 C441 C44 112.5(5) . . ?
C444 C441 C44 108.2(5) . . ?
C442 C441 C44 110.9(5) . . ?
C44 C45 C46 122.5(5) . . ?
C41 C46 C45 118.4(5) . . ?
C41 C46 C3 122.0(4) . . ?
C45 C46 C3 119.5(4) . . ?
C41 O41 C411 114.8(4) . . ?
C41 O41 Na1 125.5(3) . . ?
C411 O41 Na1 118.7(3) . . ?
O41 C411 C412 114.5(5) . . ?
O413 C412 C411 114.2(6) . . ?
C412 O413 C414 112.7(7) . . ?

loop_
_geom_bond_atom_site_label_1
_geom_bond_atom_site_label_2
_geom_bond_distance
_geom_bond_site_symmetry_2
_geom_bond_publ_flag
Na1 O1 2.219(5) . ?
Na1 O11 2.303(4) . ?
Na1 O31 2.304(4) . ?
Na1 O41 2.332(4) . ?
Na1 O21 2.340(4) . ?
S1 O1 1.407(5) . ?
S1 O2 1.409(6) . ?
S1 O3 1.415(6) . ?
S1 C0 1.811(12) . ?
C0 F3 1.265(14) . ?
C0 F2 1.298(14) . ?
C0 F1 1.321(12) . ?
N01 C01 1.149(7) . ?
C01 C02 1.434(8) . ?
C1 C12 1.523(7) . ?
C1 C26 1.526(7) . ?
C11 C16 1.397(7) . ?
C11 O11 1.399(6) . ?
C11 C12 1.400(7) . ?
C12 C13 1.393(7) . ?
C13 C14 1.396(7) . ?
C14 C15 1.389(8) . ?
C14 C141 1.539(8) . ?
C141 C144 1.531(8) . ?
C141 C143 1.540(9) . ?
C141 C142 1.532(8) . ?
C15 C16 1.399(7) . ?
C16 C4 1.519(7) . ?
O11 C111 1.474(6) . ?
C111 C112 1.523(9) . ?
C112 C117 1.385(9) . ?
C112 C113 1.385(10) . ?
C113 C114 1.385(11) . ?
C114 C115 1.293(12) . ?
C115 C116 1.395(13) . ?
C116 C117 1.411(12) . ?
C2 C22 1.515(6) . ?
C2 C36 1.529(6) . ?
C21 C26 1.396(7) . ?
C21 C22 1.393(7) . ?
C21 O21 1.400(6) . ?
C22 C23 1.389(7) . ?
C23 C24 1.408(7) . ?
C24 C25 1.385(7) . ?
C24 C241 1.541(7) . ?
C241 C242 1.512(8) . ?
C241 C243 1.518(8) . ?
C241 C244 1.562(8) . ?
C25 C26 1.406(7) . ?
O21 C211 1.460(6) . ?
C211 C212 1.524(8) . ?
C212 O213 1.381(7) . ?
O213 C214 1.435(8) . ?
C3 C32 1.510(7) . ?
C3 C46 1.522(7) . ?
C31 C36 1.393(7) . ?
C31 C32 1.401(7) . ?
C31 O31 1.405(6) . ?
C32 C33 1.407(7) . ?
C33 C34 1.390(7) . ?
C34 C35 1.399(7) . ?
C34 C341 1.533(7) . ?
C341 C342 1.527(8) . ?
C341 C343 1.524(8) . ?
C341 C344 1.526(8) . ?
C35 C36 1.390(7) . ?
O31 C311 1.467(6) . ?
C311 C312 1.499(7) . ?
C312 C317 1.393(7) . ?
C312 C313 1.397(7) . ?
C313 C314 1.402(8) . ?
C314 C315 1.365(9) . ?
C315 C316 1.368(9) . ?
C316 C317 1.383(8) . ?
C4 C42 1.515(7) . ?
C41 C46 1.389(7) . ?
C41 O41 1.399(6) . ?
C41 C42 1.399(7) . ?
C42 C43 1.391(7) . ?
C43 C44 1.406(8) . ?
C44 C45 1.385(7) . ?
C44 C441 1.541(8) . ?
C441 C443 1.515(8) . ?
C441 C444 1.530(8) . ?
C441 C442 1.536(8) . ?
C45 C46 1.401(7) . ?
O41 C411 1.456(6) . ?
C411 C412 1.477(9) . ?
C412 O413 1.403(8) . ?
O413 C414 1.473(12) . ?
